data_4068719
loop_
_publ_author_name
'Gu, Shaojin'
'Chen, Wanzhi'

_publ_section_title
;
 Pincer Complexes of Palladium- and Nickel-Containing
 3-Butyl-1-(1,10-phenanthrolin-2-yl)imidazolylidene as Efficient Aqueous
 Sonogashira and Kumada Coupling Reactions
;
_journal_issue 3
_journal_name_full Organometallics
_journal_page_first 909
_journal_paper_doi 10.1021/om801056v
_journal_volume 28
_journal_year 2009
_chemical_formula_sum 'C19 H18 Cl F6 N4 Ni P'
_chemical_formula_weight 541.50
_chemical_name_systematic
; 
 ? 
;
_space_group_IT_number 2
_symmetry_cell_setting triclinic
_symmetry_space_group_name_Hall '-P 1'
_symmetry_space_group_name_H-M 'P -1'
_atom_sites_solution_hydrogens geom
_atom_sites_solution_primary direct
_atom_sites_solution_secondary difmap
_audit_creation_method SHELXL-97
_cell_angle_alpha 99.180(2)
_cell_angle_beta 94.0460(10)
_cell_angle_gamma 91.3900(10)
_cell_formula_units_Z 2
_cell_length_a 8.8786(12)
_cell_length_b 10.1009(16)
_cell_length_c 12.0716(18)
_cell_measurement_temperature 298(2)
_cell_volume 1065.4(3)
_computing_cell_refinement 'Bruker SMART'
_computing_data_collection 'Bruker SMART'
_computing_data_reduction 'Bruker SAINT'
_computing_molecular_graphics 'Bruker SHELXTL'
_computing_publication_material 'Bruker SHELXTL'
_computing_structure_refinement 'Bruker SHELXTL'
_computing_structure_solution 'Bruker SHELXTL'
_diffrn_ambient_temperature 298(2)
_diffrn_measured_fraction_theta_full 0.980
_diffrn_measured_fraction_theta_max 0.980
_diffrn_measurement_device_type 'CCD area detector'
_diffrn_measurement_method 'phi and omega scans'
_diffrn_radiation_monochromator graphite
_diffrn_radiation_source 'fine-focus sealed tube'
_diffrn_radiation_type MoK\a
_diffrn_radiation_wavelength 0.71073
_diffrn_reflns_av_R_equivalents 0.0161
_diffrn_reflns_av_sigmaI/netI 0.0304
_diffrn_reflns_limit_h_max 10
_diffrn_reflns_limit_h_min -10
_diffrn_reflns_limit_k_max 11
_diffrn_reflns_limit_k_min -12
_diffrn_reflns_limit_l_max 13
_diffrn_reflns_limit_l_min -14
_diffrn_reflns_number 5552
_diffrn_reflns_theta_full 25.01
_diffrn_reflns_theta_max 25.01
_diffrn_reflns_theta_min 1.71
_exptl_absorpt_coefficient_mu 1.178
_exptl_absorpt_correction_T_max 0.6565
_exptl_absorpt_correction_T_min 0.6133
_exptl_absorpt_correction_type multi-scan
_exptl_absorpt_process_details sadabs
_exptl_crystal_colour orange
_exptl_crystal_density_diffrn 1.688
_exptl_crystal_density_method 'not measured'
_exptl_crystal_description block
_exptl_crystal_F_000 548
_exptl_crystal_size_max 0.46
_exptl_crystal_size_mid 0.42
_exptl_crystal_size_min 0.39
_refine_diff_density_max 0.548
_refine_diff_density_min -0.401
_refine_diff_density_rms 0.070
_refine_ls_extinction_method none
_refine_ls_goodness_of_fit_ref 1.042
_refine_ls_hydrogen_treatment constr
_refine_ls_matrix_type full
_refine_ls_number_parameters 290
_refine_ls_number_reflns 3687
_refine_ls_number_restraints 0
_refine_ls_restrained_S_all 1.042
_refine_ls_R_factor_all 0.0541
_refine_ls_R_factor_gt 0.0408
_refine_ls_shift/su_max 0.000
_refine_ls_shift/su_mean 0.000
_refine_ls_structure_factor_coef Fsqd
_refine_ls_weighting_details 'calc w=1/[\s^2^(Fo^2^)+(0.0584P)^2^+1.0538P] where P=(Fo^2^+2Fc^2^)/3'
_refine_ls_weighting_scheme calc
_refine_ls_wR_factor_gt 0.1043
_refine_ls_wR_factor_ref 0.1179
_reflns_number_gt 2991
_reflns_number_total 3687
_reflns_threshold_expression >2sigma(I)
_cod_data_source_file om801056v_si_001.cif
_cod_data_source_block 080516f
_cod_depositor_comments
;
The following automatic conversions were performed:

'_symmetry_cell_setting' value 'Triclinic' changed to 'triclinic'
according to /home/saulius/struct/CIF-dictionaries/cif_core.dic
dictionary named 'cif_core.dic' version 2.4.2 from 2011-04-26.

Automatic conversion script
Id: cif_fix_values 1715 2011-07-08 13:25:40Z adriana 
;
_cod_original_sg_symbol_H-M P-1
_cod_database_code 4068719

loop_
_symmetry_equiv_pos_as_xyz
'x, y, z'
'-x, -y, -z'

loop_
_atom_site_label
_atom_site_type_symbol
_atom_site_fract_x
_atom_site_fract_y
_atom_site_fract_z
_atom_site_U_iso_or_equiv
_atom_site_adp_type
_atom_site_occupancy
_atom_site_symmetry_multiplicity
_atom_site_calc_flag
_atom_site_refinement_flags
Ni1 Ni 0.10349(5) 0.89700(4) 0.07791(3) 0.03949(16) Uani 1 1 d .
Cl1 Cl 0.25557(11) 0.85081(10) -0.05242(8) 0.0580(3) Uani 1 1 d .
F1 F 0.3269(5) 0.5567(3) 0.2976(4) 0.1360(15) Uani 1 1 d .
F2 F 0.3957(5) 0.8651(3) 0.3715(4) 0.1329(14) Uani 1 1 d .
F3 F 0.4117(4) 0.7281(6) 0.2156(3) 0.1453(17) Uani 1 1 d .
F4 F 0.1938(3) 0.7397(4) 0.2962(3) 0.1124(12) Uani 1 1 d .
F5 F 0.3134(4) 0.7020(4) 0.4558(3) 0.1102(11) Uani 1 1 d .
F6 F 0.5293(3) 0.6864(4) 0.3725(3) 0.1018(10) Uani 1 1 d .
N1 N -0.0221(3) 0.9417(3) 0.1928(2) 0.0382(6) Uani 1 1 d .
N2 N 0.2439(3) 1.0294(3) 0.1770(2) 0.0419(6) Uani 1 1 d .
N3 N -0.1855(3) 0.7967(3) 0.0877(2) 0.0440(7) Uani 1 1 d .
N4 N -0.1207(3) 0.6930(3) -0.0703(2) 0.0449(7) Uani 1 1 d .
P1 P 0.36128(11) 0.70914(11) 0.33316(9) 0.0541(3) Uani 1 1 d .
C1 C -0.1600(4) 0.8881(3) 0.1881(3) 0.0413(8) Uani 1 1 d .
C2 C -0.2557(4) 0.9240(4) 0.2739(3) 0.0490(9) Uani 1 1 d .
H2 H -0.3522 0.8850 0.2705 0.059 Uiso 1 1 calc R
C3 C -0.2028(4) 1.0193(4) 0.3642(3) 0.0517(9) Uani 1 1 d .
H3 H -0.2649 1.0451 0.4222 0.062 Uiso 1 1 calc R
C4 C -0.0559(4) 1.0783(4) 0.3700(3) 0.0460(8) Uani 1 1 d .
C5 C 0.0296(4) 1.0343(3) 0.2809(3) 0.0395(7) Uani 1 1 d .
C6 C 0.1788(4) 1.0820(3) 0.2730(3) 0.0401(7) Uani 1 1 d .
C7 C 0.2460(4) 1.1781(4) 0.3583(3) 0.0471(8) Uani 1 1 d .
C8 C 0.3950(4) 1.2211(4) 0.3443(3) 0.0562(10) Uani 1 1 d .
H8 H 0.4472 1.2847 0.3987 0.067 Uiso 1 1 calc R
C9 C 0.4608(4) 1.1674(4) 0.2495(3) 0.0572(10) Uani 1 1 d .
H9 H 0.5589 1.1949 0.2395 0.069 Uiso 1 1 calc R
C10 C 0.3838(4) 1.0717(4) 0.1669(3) 0.0496(9) Uani 1 1 d .
H10 H 0.4322 1.0370 0.1033 0.060 Uiso 1 1 calc R
C11 C 0.0151(5) 1.1780(4) 0.4572(3) 0.0561(10) Uani 1 1 d .
H11 H -0.0380 1.2115 0.5187 0.067 Uiso 1 1 calc R
C12 C 0.1586(5) 1.2241(4) 0.4512(3) 0.0562(10) Uani 1 1 d .
H12 H 0.2018 1.2879 0.5096 0.067 Uiso 1 1 calc R
C13 C -0.0686(4) 0.7852(3) 0.0182(3) 0.0411(8) Uani 1 1 d .
C14 C -0.2667(4) 0.6488(4) -0.0556(3) 0.0566(10) Uani 1 1 d .
H14 H -0.3255 0.5851 -0.1055 0.068 Uiso 1 1 calc R
C15 C -0.3077(4) 0.7134(4) 0.0422(3) 0.0541(9) Uani 1 1 d .
H15 H -0.3995 0.7043 0.0733 0.065 Uiso 1 1 calc R
C16 C -0.0399(4) 0.6449(4) -0.1700(3) 0.0478(8) Uani 1 1 d .
H16A H 0.0294 0.7156 -0.1829 0.057 Uiso 1 1 calc R
H16B H -0.1123 0.6255 -0.2350 0.057 Uiso 1 1 calc R
C17 C 0.0474(5) 0.5208(4) -0.1593(3) 0.0592(10) Uani 1 1 d .
H17A H -0.0196 0.4522 -0.1400 0.071 Uiso 1 1 calc R
H17B H 0.1268 0.5419 -0.0991 0.071 Uiso 1 1 calc R
C18 C 0.1176(6) 0.4671(4) -0.2692(4) 0.0715(13) Uani 1 1 d .
H18A H 0.1630 0.3822 -0.2618 0.086 Uiso 1 1 calc R
H18B H 0.0376 0.4495 -0.3293 0.086 Uiso 1 1 calc R
C19 C 0.2349(6) 0.5591(5) -0.3024(5) 0.0907(16) Uani 1 1 d .
H19A H 0.1897 0.6414 -0.3150 0.136 Uiso 1 1 calc R
H19B H 0.2759 0.5171 -0.3702 0.136 Uiso 1 1 calc R
H19C H 0.3143 0.5780 -0.2433 0.136 Uiso 1 1 calc R

loop_
_atom_site_aniso_label
_atom_site_aniso_U_11
_atom_site_aniso_U_22
_atom_site_aniso_U_33
_atom_site_aniso_U_23
_atom_site_aniso_U_13
_atom_site_aniso_U_12
Ni1 0.0373(3) 0.0424(3) 0.0388(3) 0.00312(18) 0.01045(18) 0.00328(18)
Cl1 0.0528(6) 0.0695(6) 0.0496(5) -0.0037(4) 0.0209(4) -0.0017(4)
F1 0.137(3) 0.071(2) 0.179(4) -0.024(2) -0.026(3) -0.015(2)
F2 0.134(3) 0.070(2) 0.190(4) 0.009(2) 0.013(3) -0.007(2)
F3 0.101(3) 0.273(5) 0.070(2) 0.044(3) 0.0280(19) -0.004(3)
F4 0.0545(17) 0.163(3) 0.130(3) 0.059(2) -0.0013(17) 0.0110(19)
F5 0.095(2) 0.169(3) 0.0740(19) 0.032(2) 0.0257(17) 0.009(2)
F6 0.0543(16) 0.130(3) 0.117(2) 0.008(2) -0.0057(16) 0.0145(16)
N1 0.0380(15) 0.0387(15) 0.0373(15) 0.0037(12) 0.0051(11) 0.0021(12)
N2 0.0381(16) 0.0458(16) 0.0423(15) 0.0068(13) 0.0069(12) 0.0051(12)
N3 0.0384(16) 0.0440(16) 0.0493(17) 0.0046(13) 0.0090(13) -0.0008(12)
N4 0.0469(17) 0.0407(16) 0.0455(16) 0.0020(13) 0.0043(13) 0.0005(13)
P1 0.0433(6) 0.0627(6) 0.0547(6) 0.0034(5) 0.0089(4) -0.0024(5)
C1 0.0381(18) 0.0405(18) 0.0471(19) 0.0094(15) 0.0094(15) 0.0034(14)
C2 0.0403(19) 0.054(2) 0.055(2) 0.0104(18) 0.0148(16) 0.0026(16)
C3 0.050(2) 0.061(2) 0.047(2) 0.0080(18) 0.0192(17) 0.0107(18)
C4 0.047(2) 0.050(2) 0.0419(19) 0.0071(16) 0.0100(15) 0.0106(16)
C5 0.0401(18) 0.0403(18) 0.0392(18) 0.0071(14) 0.0055(14) 0.0096(14)
C6 0.0381(18) 0.0420(18) 0.0414(18) 0.0079(15) 0.0057(14) 0.0098(14)
C7 0.045(2) 0.053(2) 0.0422(19) 0.0051(16) -0.0011(15) 0.0072(16)
C8 0.049(2) 0.064(2) 0.050(2) 0.0000(19) -0.0046(18) -0.0034(18)
C9 0.042(2) 0.072(3) 0.055(2) 0.005(2) 0.0042(17) -0.0039(19)
C10 0.040(2) 0.060(2) 0.049(2) 0.0061(17) 0.0114(16) 0.0031(17)
C11 0.057(2) 0.069(3) 0.039(2) -0.0037(18) 0.0099(17) 0.011(2)
C12 0.058(2) 0.064(2) 0.041(2) -0.0073(17) 0.0019(17) 0.0047(19)
C13 0.0428(19) 0.0393(18) 0.0430(19) 0.0088(15) 0.0090(15) 0.0069(14)
C14 0.051(2) 0.054(2) 0.061(2) 0.0013(19) 0.0018(19) -0.0065(18)
C15 0.043(2) 0.058(2) 0.061(2) 0.0054(19) 0.0076(18) -0.0069(17)
C16 0.058(2) 0.044(2) 0.0406(19) 0.0028(15) 0.0059(16) 0.0033(16)
C17 0.077(3) 0.048(2) 0.056(2) 0.0118(18) 0.015(2) 0.011(2)
C18 0.094(3) 0.047(2) 0.075(3) 0.004(2) 0.029(3) 0.011(2)
C19 0.097(4) 0.070(3) 0.107(4) 0.001(3) 0.050(3) 0.009(3)

loop_
_atom_type_symbol
_atom_type_description
_atom_type_scat_dispersion_real
_atom_type_scat_dispersion_imag
_atom_type_scat_source
C C 0.0033 0.0016 'International Tables Vol C Tables 4.2.6.8 and 6.1.1.4'
H H 0.0000 0.0000 'International Tables Vol C Tables 4.2.6.8 and 6.1.1.4'
N N 0.0061 0.0033 'International Tables Vol C Tables 4.2.6.8 and 6.1.1.4'
F F 0.0171 0.0103 'International Tables Vol C Tables 4.2.6.8 and 6.1.1.4'
Ni Ni 0.3393 1.1124 'International Tables Vol C Tables 4.2.6.8 and 6.1.1.4'
Cl Cl 0.1484 0.1585 'International Tables Vol C Tables 4.2.6.8 and 6.1.1.4'
P P 0.1023 0.0942 'International Tables Vol C Tables 4.2.6.8 and 6.1.1.4'

loop_
_geom_angle_atom_site_label_1
_geom_angle_atom_site_label_2
_geom_angle_atom_site_label_3
_geom_angle
N1 Ni1 C13 80.61(13)
N1 Ni1 N2 82.43(11)
C13 Ni1 N2 163.03(13)
N1 Ni1 Cl1 177.82(9)
C13 Ni1 Cl1 101.56(10)
N2 Ni1 Cl1 95.40(8)
C1 N1 C5 120.5(3)
C1 N1 Ni1 121.6(2)
C5 N1 Ni1 117.8(2)
C10 N2 C6 116.8(3)
C10 N2 Ni1 132.2(2)
C6 N2 Ni1 111.0(2)
C13 N3 C15 111.5(3)
C13 N3 C1 115.9(3)
C15 N3 C1 132.7(3)
C13 N4 C14 110.3(3)
C13 N4 C16 126.4(3)
C14 N4 C16 123.4(3)
F1 P1 F3 93.7(3)
F1 P1 F6 92.3(2)
F3 P1 F6 89.7(2)
F1 P1 F4 90.6(2)
F3 P1 F4 90.5(2)
F6 P1 F4 177.1(2)
F1 P1 F5 90.8(2)
F3 P1 F5 175.5(3)
F6 P1 F5 89.89(18)
F4 P1 F5 89.68(18)
F1 P1 F2 179.1(3)
F3 P1 F2 87.2(3)
F6 P1 F2 87.8(2)
F4 P1 F2 89.4(2)
F5 P1 F2 88.3(2)
N1 C1 C2 121.5(3)
N1 C1 N3 108.8(3)
C2 C1 N3 129.7(3)
C3 C2 C1 118.0(3)
C3 C2 H2 121.0
C1 C2 H2 121.0
C2 C3 C4 121.1(3)
C2 C3 H3 119.5
C4 C3 H3 119.5
C5 C4 C3 116.0(3)
C5 C4 C11 116.2(3)
C3 C4 C11 127.8(3)
N1 C5 C4 122.9(3)
N1 C5 C6 113.5(3)
C4 C5 C6 123.6(3)
N2 C6 C7 125.3(3)
N2 C6 C5 115.2(3)
C7 C6 C5 119.5(3)
C6 C7 C8 116.2(3)
C6 C7 C12 117.4(3)
C8 C7 C12 126.4(3)
C9 C8 C7 118.5(4)
C9 C8 H8 120.7
C7 C8 H8 120.7
C8 C9 C10 121.4(4)
C8 C9 H9 119.3
C10 C9 H9 119.3
N2 C10 C9 121.7(3)
N2 C10 H10 119.1
C9 C10 H10 119.1
C12 C11 C4 120.9(3)
C12 C11 H11 119.6
C4 C11 H11 119.6
C11 C12 C7 122.5(4)
C11 C12 H12 118.8
C7 C12 H12 118.8
N4 C13 N3 104.2(3)
N4 C13 Ni1 142.7(3)
N3 C13 Ni1 113.1(2)
C15 C14 N4 108.3(3)
C15 C14 H14 125.8
N4 C14 H14 125.8
C14 C15 N3 105.8(3)
C14 C15 H15 127.1
N3 C15 H15 127.1
N4 C16 C17 113.2(3)
N4 C16 H16A 108.9
C17 C16 H16A 108.9
N4 C16 H16B 108.9
C17 C16 H16B 108.9
H16A C16 H16B 107.8
C16 C17 C18 111.2(3)
C16 C17 H17A 109.4
C18 C17 H17A 109.4
C16 C17 H17B 109.4
C18 C17 H17B 109.4
H17A C17 H17B 108.0
C19 C18 C17 114.5(4)
C19 C18 H18A 108.6
C17 C18 H18A 108.6
C19 C18 H18B 108.6
C17 C18 H18B 108.6
H18A C18 H18B 107.6
C18 C19 H19A 109.5
C18 C19 H19B 109.5
H19A C19 H19B 109.5
C18 C19 H19C 109.5
H19A C19 H19C 109.5
H19B C19 H19C 109.5

loop_
_geom_bond_atom_site_label_1
_geom_bond_atom_site_label_2
_geom_bond_distance
Ni1 N1 1.848(3)
Ni1 C13 1.906(4)
Ni1 N2 1.993(3)
Ni1 Cl1 2.1476(10)
F1 P1 1.548(3)
F2 P1 1.585(4)
F3 P1 1.557(3)
F4 P1 1.574(3)
F5 P1 1.581(3)
F6 P1 1.567(3)
N1 C1 1.321(4)
N1 C5 1.344(4)
N2 C10 1.324(5)
N2 C6 1.368(4)
N3 C13 1.376(4)
N3 C15 1.382(5)
N3 C1 1.402(4)
N4 C13 1.347(4)
N4 C14 1.393(5)
N4 C16 1.466(4)
C1 C2 1.395(5)
C2 C3 1.380(5)
C2 H2 0.9300
C3 C4 1.414(5)
C3 H3 0.9300
C4 C5 1.382(5)
C4 C11 1.434(5)
C5 C6 1.414(5)
C6 C7 1.388(5)
C7 C8 1.412(5)
C7 C12 1.432(5)
C8 C9 1.362(5)
C8 H8 0.9300
C9 C10 1.400(5)
C9 H9 0.9300
C10 H10 0.9300
C11 C12 1.356(6)
C11 H11 0.9300
C12 H12 0.9300
C14 C15 1.334(5)
C14 H14 0.9300
C15 H15 0.9300
C16 C17 1.508(5)
C16 H16A 0.9700
C16 H16B 0.9700
C17 C18 1.532(5)
C17 H17A 0.9700
C17 H17B 0.9700
C18 C19 1.497(7)
C18 H18A 0.9700
C18 H18B 0.9700
C19 H19A 0.9600
C19 H19B 0.9600
C19 H19C 0.9600

loop_
_geom_torsion_atom_site_label_1
_geom_torsion_atom_site_label_2
_geom_torsion_atom_site_label_3
_geom_torsion_atom_site_label_4
_geom_torsion
C13 Ni1 N1 C1 -0.7(3)
N2 Ni1 N1 C1 179.1(3)
Cl1 Ni1 N1 C1 174(2)
C13 Ni1 N1 C5 -178.8(3)
N2 Ni1 N1 C5 1.0(2)
Cl1 Ni1 N1 C5 -4(3)
N1 Ni1 N2 C10 178.8(3)
C13 Ni1 N2 C10 179.7(4)
Cl1 Ni1 N2 C10 -1.4(3)
N1 Ni1 N2 C6 -0.1(2)
C13 Ni1 N2 C6 0.8(5)
Cl1 Ni1 N2 C6 179.7(2)
C5 N1 C1 C2 -0.7(5)
Ni1 N1 C1 C2 -178.7(2)
C5 N1 C1 N3 179.2(3)
Ni1 N1 C1 N3 1.2(4)
C13 N3 C1 N1 -1.2(4)
C15 N3 C1 N1 179.0(3)
C13 N3 C1 C2 178.7(3)
C15 N3 C1 C2 -1.1(6)
N1 C1 C2 C3 0.8(5)
N3 C1 C2 C3 -179.0(3)
C1 C2 C3 C4 -0.3(5)
C2 C3 C4 C5 -0.3(5)
C2 C3 C4 C11 179.9(4)
C1 N1 C5 C4 0.0(5)
Ni1 N1 C5 C4 178.1(2)
C1 N1 C5 C6 -179.8(3)
Ni1 N1 C5 C6 -1.7(4)
C3 C4 C5 N1 0.5(5)
C11 C4 C5 N1 -179.7(3)
C3 C4 C5 C6 -179.8(3)
C11 C4 C5 C6 0.1(5)
C10 N2 C6 C7 1.9(5)
Ni1 N2 C6 C7 -179.1(3)
C10 N2 C6 C5 -179.9(3)
Ni1 N2 C6 C5 -0.8(3)
N1 C5 C6 N2 1.6(4)
C4 C5 C6 N2 -178.2(3)
N1 C5 C6 C7 179.9(3)
C4 C5 C6 C7 0.2(5)
N2 C6 C7 C8 -1.6(5)
C5 C6 C7 C8 -179.8(3)
N2 C6 C7 C12 178.2(3)
C5 C6 C7 C12 0.0(5)
C6 C7 C8 C9 0.6(5)
C12 C7 C8 C9 -179.2(4)
C7 C8 C9 C10 0.1(6)
C6 N2 C10 C9 -1.1(5)
Ni1 N2 C10 C9 -179.9(3)
C8 C9 C10 N2 0.2(6)
C5 C4 C11 C12 -0.6(6)
C3 C4 C11 C12 179.3(4)
C4 C11 C12 C7 0.8(6)
C6 C7 C12 C11 -0.5(6)
C8 C7 C12 C11 179.3(4)
C14 N4 C13 N3 0.0(4)
C16 N4 C13 N3 179.2(3)
C14 N4 C13 Ni1 178.7(3)
C16 N4 C13 Ni1 -2.0(6)
C15 N3 C13 N4 -0.3(4)
C1 N3 C13 N4 179.9(3)
C15 N3 C13 Ni1 -179.4(2)
C1 N3 C13 Ni1 0.7(4)
N1 Ni1 C13 N4 -178.7(4)
N2 Ni1 C13 N4 -179.6(3)
Cl1 Ni1 C13 N4 1.5(4)
N1 Ni1 C13 N3 -0.1(2)
N2 Ni1 C13 N3 -0.9(6)
Cl1 Ni1 C13 N3 -179.9(2)
C13 N4 C14 C15 0.3(4)
C16 N4 C14 C15 -179.0(3)
N4 C14 C15 N3 -0.4(4)
C13 N3 C15 C14 0.4(4)
C1 N3 C15 C14 -179.8(4)
C13 N4 C16 C17 92.6(4)
C14 N4 C16 C17 -88.3(4)
N4 C16 C17 C18 174.7(4)
C16 C17 C18 C19 64.7(6)
